data_7028581
loop_
_publ_author_name
'Micutz, Marin'
'Ili\,s, Monica'
'Staicu, Teodora'
'Dumitra\,scu, Florea'
'Pasuk, Iuliana'
'Molard, Yann'
'Roisnel, Thierry'
'C\^ircu, Viorel'

_publ_section_title
;
 Luminescent liquid crystalline materials based on palladium(II) imine
 derivatives containing the 2-phenylpyridine core.
;
_journal_issue 3
_journal_name_full 'Dalton transactions (Cambridge, England : 2003)'
_journal_page_first 1151
_journal_page_last 1161
_journal_paper_doi 10.1039/c3dt52137k
_journal_volume 43
_journal_year 2014
_chemical_compound_source 'synthesis as described'
_chemical_formula_moiety 'C26 H27 N3 O2 Pt S'
_chemical_formula_sum 'C26 H27 N3 O2 Pt S'
_chemical_formula_weight 640.66
_chemical_name_systematic
;
 ?
;
_space_group_IT_number 14
_symmetry_cell_setting monoclinic
_symmetry_Int_Tables_number 14
_symmetry_space_group_name_Hall '-P 2yn'
_symmetry_space_group_name_H-M 'P 1 21/n 1'
_atom_sites_solution_hydrogens geom
_atom_sites_solution_primary direct
_atom_sites_solution_secondary difmap
_audit_conform_dict_location ftp://ftp.iucr.org/pub/cif_core.dic
_audit_conform_dict_name cif_core.dic
_audit_conform_dict_version 2.3
_audit_creation_date 2013-01-22T18:21:40-00:00
_audit_creation_method 'WinGX routine CIF_UPDATE'
_cell_angle_alpha 90
_cell_angle_beta 109.1100(10)
_cell_angle_gamma 90
_cell_formula_units_Z 4
_cell_length_a 15.5741(3)
_cell_length_b 8.17290(10)
_cell_length_c 19.7272(3)
_cell_measurement_reflns_used 8167
_cell_measurement_temperature 150(2)
_cell_measurement_theta_max 27.46
_cell_measurement_theta_min 2.72
_cell_measurement_wavelength 0.71073
_cell_volume 2372.61(7)
_computing_cell_refinement 'Bruker APEX2 (Bruker, 2006)'
_computing_data_collection 'Bruker APEX2 (Bruker, 2006)'
_computing_data_reduction 'Bruker APEX2 (Bruker, 2006)'
_computing_molecular_graphics 'Ortep-3 for Windows (Farrugia, 1997)'
_computing_publication_material
;
           WinGX publication routines (Farrugia, 1999),
           CRYSCAL (T. Roisnel, local program)
;
_computing_structure_refinement 'SHELXL-97 (Sheldrick, 1997)'
_computing_structure_solution 'SIR97 (Altomare et al., 1999)'
_diffrn_ambient_temperature 150(2)
_diffrn_detector 'CCD plate'
_diffrn_measured_fraction_theta_full 0.998
_diffrn_measured_fraction_theta_max 0.998
_diffrn_measurement_device_type 'APEXII, Bruker-AXS'
_diffrn_measurement_method 'CCD rotation images, thin slices'
_diffrn_radiation_monochromator graphite
_diffrn_radiation_probe x-ray
_diffrn_radiation_type MoK\a
_diffrn_radiation_wavelength 0.71073
_diffrn_reflns_av_R_equivalents 0.0412
_diffrn_reflns_av_unetI/netI 0.0395
_diffrn_reflns_limit_h_max 20
_diffrn_reflns_limit_h_min -20
_diffrn_reflns_limit_k_max 9
_diffrn_reflns_limit_k_min -10
_diffrn_reflns_limit_l_max 23
_diffrn_reflns_limit_l_min -25
_diffrn_reflns_number 20808
_diffrn_reflns_theta_full 27.48
_diffrn_reflns_theta_max 27.48
_diffrn_reflns_theta_min 2.91
_exptl_absorpt_coefficient_mu 6.031
_exptl_absorpt_correction_T_max 0.656
_exptl_absorpt_correction_T_min 0.406
_exptl_absorpt_correction_type multi-scan
_exptl_absorpt_process_details
;
  [Sheldrick, G.M. (2002). SADABS Bruker AXS Inc., Madison, Wisconsin, USA]
;
_exptl_crystal_colour yellow
_exptl_crystal_density_diffrn 1.794
_exptl_crystal_density_method 'not measured'
_exptl_crystal_description prism
_exptl_crystal_F_000 1256
_exptl_crystal_size_max 0.34
_exptl_crystal_size_mid 0.21
_exptl_crystal_size_min 0.07
_refine_diff_density_max 0.605
_refine_diff_density_min -0.56
_refine_diff_density_rms 0.109
_refine_ls_extinction_method none
_refine_ls_goodness_of_fit_ref 1.033
_refine_ls_hydrogen_treatment constr
_refine_ls_matrix_type full
_refine_ls_number_parameters 300
_refine_ls_number_reflns 5439
_refine_ls_number_restraints 0
_refine_ls_restrained_S_all 1.033
_refine_ls_R_factor_all 0.0306
_refine_ls_R_factor_gt 0.0235
_refine_ls_shift/su_max 0.001
_refine_ls_shift/su_mean 0
_refine_ls_structure_factor_coef Fsqd
_refine_ls_weighting_details 'calc w=1/[\s^2^(Fo^2^)+(0.0170P)^2^+0.0000P] where P=(Fo^2^+2Fc^2^)/3'
_refine_ls_weighting_scheme calc
_refine_ls_wR_factor_gt 0.0471
_refine_ls_wR_factor_ref 0.0494
_reflns_number_gt 4683
_reflns_number_total 5439
_reflns_threshold_expression >2sigma(I)
_cod_data_source_file c3dt52137k.txt
_cod_data_source_block VR
_cod_original_sg_symbol_H-M 'P 21/n'
_cod_database_code 7028581

loop_
_symmetry_equiv_pos_as_xyz
'x, y, z'
'-x+1/2, y+1/2, -z+1/2'
'-x, -y, -z'
'x-1/2, -y-1/2, z-1/2'

loop_
_atom_site_label
_atom_site_type_symbol
_atom_site_fract_x
_atom_site_fract_y
_atom_site_fract_z
_atom_site_U_iso_or_equiv
_atom_site_adp_type
_atom_site_occupancy
_atom_site_symmetry_multiplicity
_atom_site_calc_flag
_atom_site_refinement_flags
Pt1 Pt 0.366623(8) 0.432737(13) 0.555791(6) 0.01796(4) Uani 1 1 d .
S1 S 0.24234(6) 0.55115(9) 0.56813(4) 0.02428(17) Uani 1 1 d .
N1 N 0.47121(16) 0.3126(3) 0.53697(12) 0.0201(5) Uani 1 1 d .
C2 C 0.5471(2) 0.2657(4) 0.58851(16) 0.0257(7) Uani 1 1 d .
H2 H 0.5558 0.2962 0.6368 0.031 Uiso 1 1 calc R
C3 C 0.6129(2) 0.1745(4) 0.57343(16) 0.0295(7) Uani 1 1 d .
H3 H 0.6662 0.1428 0.6109 0.035 Uiso 1 1 calc R
C4 C 0.6010(2) 0.1294(4) 0.50361(17) 0.0285(7) Uani 1 1 d .
H4 H 0.6455 0.0651 0.4925 0.034 Uiso 1 1 calc R
C5 C 0.5232(2) 0.1793(4) 0.44991(16) 0.0264(7) Uani 1 1 d .
H5 H 0.5142 0.151 0.4014 0.032 Uiso 1 1 calc R
C6 C 0.4580(2) 0.2712(3) 0.46727(15) 0.0211(7) Uani 1 1 d .
C7 C 0.3707(2) 0.3276(3) 0.41791(15) 0.0210(6) Uani 1 1 d .
C8 C 0.3139(2) 0.4056(3) 0.45049(15) 0.0196(6) Uani 1 1 d .
C9 C 0.2289(2) 0.4585(3) 0.40445(16) 0.0245(7) Uani 1 1 d .
H9 H 0.1886 0.5125 0.4242 0.029 Uiso 1 1 calc R
C10 C 0.2024(2) 0.4336(3) 0.33042(16) 0.0249(7) Uani 1 1 d .
C11 C 0.2608(2) 0.3575(4) 0.29998(16) 0.0307(8) Uani 1 1 d .
H11 H 0.243 0.3419 0.2495 0.037 Uiso 1 1 calc R
C12 C 0.3449(2) 0.3048(4) 0.34366(15) 0.0302(7) Uani 1 1 d .
H12 H 0.3853 0.253 0.3233 0.036 Uiso 1 1 calc R
C13 C 0.1111(2) 0.4878(4) 0.28582(17) 0.0307(8) Uani 1 1 d .
H13 H 0.0754 0.5439 0.3093 0.037 Uiso 1 1 calc R
O14 O 0.07790(17) 0.4668(3) 0.22193(12) 0.0415(6) Uani 1 1 d .
O21 O 0.44079(15) 0.4547(2) 0.66426(11) 0.0242(5) Uani 1 1 d .
C22 C 0.4200(2) 0.5315(3) 0.71259(15) 0.0191(6) Uani 1 1 d .
C23 C 0.4964(2) 0.5611(3) 0.78074(15) 0.0200(6) Uani 1 1 d .
C24 C 0.5796(2) 0.4826(4) 0.79314(17) 0.0266(7) Uani 1 1 d .
H24 H 0.5878 0.4115 0.7576 0.032 Uiso 1 1 calc R
C25 C 0.6506(2) 0.5068(4) 0.85643(17) 0.0314(8) Uani 1 1 d .
H25 H 0.7066 0.4509 0.8646 0.038 Uiso 1 1 calc R
C26 C 0.6397(2) 0.6129(4) 0.90781(17) 0.0314(8) Uani 1 1 d .
H26 H 0.6886 0.6312 0.951 0.038 Uiso 1 1 calc R
C27 C 0.5581(2) 0.6918(4) 0.89645(16) 0.0296(7) Uani 1 1 d .
H27 H 0.5511 0.7647 0.9317 0.035 Uiso 1 1 calc R
C28 C 0.4861(2) 0.6654(3) 0.83375(15) 0.0252(7) Uani 1 1 d .
H28 H 0.4296 0.7184 0.8268 0.03 Uiso 1 1 calc R
N29 N 0.34032(17) 0.5838(3) 0.71354(13) 0.0197(5) Uani 1 1 d .
C30 C 0.2604(2) 0.5799(3) 0.65938(16) 0.0205(7) Uani 1 1 d .
N31 N 0.18736(17) 0.6107(3) 0.67882(13) 0.0202(5) Uani 1 1 d .
C32 C 0.1956(2) 0.6516(3) 0.75334(14) 0.0227(7) Uani 1 1 d .
H32A H 0.1429 0.7193 0.7534 0.027 Uiso 1 1 calc R
H32B H 0.2513 0.7175 0.7747 0.027 Uiso 1 1 calc R
C33 C 0.1998(3) 0.5000(4) 0.79946(17) 0.0325(8) Uani 1 1 d .
H33A H 0.1446 0.4332 0.7778 0.039 Uiso 1 1 calc R
H33B H 0.2531 0.4331 0.8002 0.039 Uiso 1 1 calc R
C34 C 0.2068(3) 0.5436(4) 0.8752(2) 0.0545(13) Uani 1 1 d .
H34A H 0.261 0.611 0.8966 0.082 Uiso 1 1 calc R
H34B H 0.2114 0.4432 0.9034 0.082 Uiso 1 1 calc R
H34C H 0.1526 0.6049 0.8749 0.082 Uiso 1 1 calc R
C35 C 0.0948(2) 0.6061(3) 0.62833(17) 0.0257(7) Uani 1 1 d .
H35A H 0.0531 0.5727 0.6544 0.031 Uiso 1 1 calc R
H35B H 0.0915 0.5218 0.5915 0.031 Uiso 1 1 calc R
C36 C 0.0621(2) 0.7691(4) 0.59074(16) 0.0280(7) Uani 1 1 d .
H36A H 0.0679 0.8555 0.6271 0.034 Uiso 1 1 calc R
H36B H 0.1008 0.7999 0.5617 0.034 Uiso 1 1 calc R
C37 C -0.0365(2) 0.7574(4) 0.54228(18) 0.0402(9) Uani 1 1 d .
H37A H -0.043 0.667 0.5083 0.06 Uiso 1 1 calc R
H37B H -0.0544 0.8601 0.5158 0.06 Uiso 1 1 calc R
H37C H -0.0756 0.7376 0.5716 0.06 Uiso 1 1 calc R

loop_
_atom_site_aniso_label
_atom_site_aniso_U_11
_atom_site_aniso_U_22
_atom_site_aniso_U_33
_atom_site_aniso_U_23
_atom_site_aniso_U_13
_atom_site_aniso_U_12
Pt1 0.02355(7) 0.01717(7) 0.01593(7) -0.00202(5) 0.01025(5) -0.00048(5)
S1 0.0258(4) 0.0301(4) 0.0190(4) -0.0040(3) 0.0103(3) 0.0035(3)
N1 0.0244(14) 0.0176(12) 0.0222(13) -0.0021(11) 0.0130(11) -0.0015(11)
C2 0.0282(18) 0.0305(17) 0.0202(15) -0.0009(14) 0.0102(14) 0.0028(14)
C3 0.0259(18) 0.0373(19) 0.0263(17) 0.0018(15) 0.0098(14) 0.0032(15)
C4 0.0247(18) 0.0329(17) 0.0342(18) -0.0036(16) 0.0182(15) -0.0004(14)
C5 0.0300(18) 0.0302(17) 0.0251(16) -0.0066(14) 0.0174(15) -0.0059(14)
C6 0.0247(17) 0.0213(15) 0.0219(15) -0.0009(13) 0.0140(13) -0.0053(13)
C7 0.0250(17) 0.0202(15) 0.0203(15) 0.0007(13) 0.0110(13) -0.0016(13)
C8 0.0276(17) 0.0152(14) 0.0191(15) -0.0016(12) 0.0120(13) -0.0033(12)
C9 0.0306(19) 0.0251(16) 0.0214(16) 0.0014(13) 0.0132(14) 0.0024(13)
C10 0.0345(19) 0.0210(16) 0.0207(16) 0.0034(13) 0.0110(14) -0.0018(14)
C11 0.038(2) 0.0383(19) 0.0160(15) -0.0024(15) 0.0094(15) -0.0031(16)
C12 0.036(2) 0.0365(18) 0.0220(16) -0.0050(15) 0.0147(15) 0.0011(16)
C13 0.037(2) 0.0301(17) 0.0237(18) 0.0012(15) 0.0091(16) 0.0020(15)
O14 0.0467(17) 0.0494(15) 0.0218(13) 0.0010(12) 0.0023(12) 0.0050(12)
O21 0.0258(12) 0.0304(12) 0.0164(11) -0.0061(9) 0.0070(9) 0.0051(9)
C22 0.0288(18) 0.0136(13) 0.0166(15) -0.0012(12) 0.0096(13) -0.0052(12)
C23 0.0272(17) 0.0177(14) 0.0185(15) -0.0006(12) 0.0121(13) -0.0045(13)
C24 0.0302(19) 0.0260(16) 0.0264(18) -0.0058(14) 0.0131(15) -0.0056(14)
C25 0.0270(19) 0.0358(18) 0.0294(19) -0.0048(16) 0.0067(15) -0.0040(15)
C26 0.033(2) 0.0323(18) 0.0245(18) -0.0033(15) 0.0038(15) -0.0079(15)
C27 0.041(2) 0.0265(17) 0.0226(16) -0.0072(14) 0.0123(15) -0.0055(15)
C28 0.0346(19) 0.0212(16) 0.0221(16) -0.0034(13) 0.0124(14) -0.0006(14)
N29 0.0245(14) 0.0180(12) 0.0185(13) -0.0042(10) 0.0097(11) -0.0031(10)
C30 0.0292(18) 0.0117(14) 0.0258(16) -0.0026(12) 0.0159(14) -0.0019(12)
N31 0.0240(14) 0.0193(12) 0.0206(13) -0.0012(11) 0.0119(11) 0.0001(10)
C32 0.0328(18) 0.0178(15) 0.0237(16) -0.0016(13) 0.0174(14) 0.0006(13)
C33 0.058(3) 0.0170(15) 0.0351(19) 0.0023(15) 0.0319(18) 0.0043(16)
C34 0.109(4) 0.031(2) 0.045(2) 0.0154(17) 0.055(3) 0.024(2)
C35 0.0265(18) 0.0240(16) 0.0309(18) -0.0074(14) 0.0154(15) -0.0032(13)
C36 0.0304(19) 0.0268(17) 0.0278(17) -0.0075(14) 0.0109(15) 0.0012(14)
C37 0.030(2) 0.052(2) 0.040(2) -0.0082(18) 0.0135(17) 0.0060(17)

loop_
_atom_type_symbol
_atom_type_description
_atom_type_scat_dispersion_real
_atom_type_scat_dispersion_imag
_atom_type_scat_source
C C 0.0033 0.0016 'International Tables Vol C Tables 4.2.6.8 and 6.1.1.4'
H H 0 0 'International Tables Vol C Tables 4.2.6.8 and 6.1.1.4'
N N 0.0061 0.0033 'International Tables Vol C Tables 4.2.6.8 and 6.1.1.4'
O O 0.0106 0.006 'International Tables Vol C Tables 4.2.6.8 and 6.1.1.4'
S S 0.1246 0.1234 'International Tables Vol C Tables 4.2.6.8 and 6.1.1.4'
Pt Pt -1.7033 8.3905 'International Tables Vol C Tables 4.2.6.8 and 6.1.1.4'

loop_
_geom_angle_atom_site_label_1
_geom_angle_atom_site_label_2
_geom_angle_atom_site_label_3
_geom_angle
C8 Pt1 N1 80.59(11)
C8 Pt1 O21 171.34(10)
N1 Pt1 O21 91.21(9)
C8 Pt1 S1 94.93(9)
N1 Pt1 S1 174.59(7)
O21 Pt1 S1 93.40(6)
C30 S1 Pt1 108.44(11)
C2 N1 C6 119.9(3)
C2 N1 Pt1 124.03(19)
C6 N1 Pt1 115.97(19)
N1 C2 C3 121.7(3)
N1 C2 H2 119.1
C3 C2 H2 119.1
C2 C3 C4 119.7(3)
C2 C3 H3 120.2
C4 C3 H3 120.2
C3 C4 C5 118.9(3)
C3 C4 H4 120.6
C5 C4 H4 120.6
C4 C5 C6 119.8(3)
C4 C5 H5 120.1
C6 C5 H5 120.1
N1 C6 C5 120.0(3)
N1 C6 C7 113.1(3)
C5 C6 C7 126.8(3)
C12 C7 C8 122.1(3)
C12 C7 C6 122.7(3)
C8 C7 C6 115.2(3)
C7 C8 C9 116.4(3)
C7 C8 Pt1 115.1(2)
C9 C8 Pt1 128.5(2)
C10 C9 C8 121.6(3)
C10 C9 H9 119.2
C8 C9 H9 119.2
C11 C10 C9 120.4(3)
C11 C10 C13 121.1(3)
C9 C10 C13 118.5(3)
C12 C11 C10 119.4(3)
C12 C11 H11 120.3
C10 C11 H11 120.3
C11 C12 C7 120.1(3)
C11 C12 H12 120
C7 C12 H12 120
O14 C13 C10 125.5(3)
O14 C13 H13 117.3
C10 C13 H13 117.3
C22 O21 Pt1 128.6(2)
O21 C22 N29 130.1(3)
O21 C22 C23 115.6(3)
N29 C22 C23 114.2(3)
C24 C23 C28 118.5(3)
C24 C23 C22 120.3(3)
C28 C23 C22 121.2(3)
C25 C24 C23 121.0(3)
C25 C24 H24 119.5
C23 C24 H24 119.5
C24 C25 C26 119.7(3)
C24 C25 H25 120.1
C26 C25 H25 120.1
C27 C26 C25 120.1(3)
C27 C26 H26 119.9
C25 C26 H26 119.9
C26 C27 C28 120.4(3)
C26 C27 H27 119.8
C28 C27 H27 119.8
C27 C28 C23 120.2(3)
C27 C28 H28 119.9
C23 C28 H28 119.9
C22 N29 C30 127.6(3)
N31 C30 N29 114.8(3)
N31 C30 S1 117.2(2)
N29 C30 S1 128.0(2)
C30 N31 C35 122.8(3)
C30 N31 C32 121.7(3)
C35 N31 C32 115.5(2)
N31 C32 C33 112.6(2)
N31 C32 H32A 109.1
C33 C32 H32A 109.1
N31 C32 H32B 109.1
C33 C32 H32B 109.1
H32A C32 H32B 107.8
C34 C33 C32 112.0(3)
C34 C33 H33A 109.2
C32 C33 H33A 109.2
C34 C33 H33B 109.2
C32 C33 H33B 109.2
H33A C33 H33B 107.9
C33 C34 H34A 109.5
C33 C34 H34B 109.5
H34A C34 H34B 109.5
C33 C34 H34C 109.5
H34A C34 H34C 109.5
H34B C34 H34C 109.5
N31 C35 C36 114.0(2)
N31 C35 H35A 108.8
C36 C35 H35A 108.8
N31 C35 H35B 108.8
C36 C35 H35B 108.8
H35A C35 H35B 107.7
C37 C36 C35 110.9(3)
C37 C36 H36A 109.5
C35 C36 H36A 109.5
C37 C36 H36B 109.5
C35 C36 H36B 109.5
H36A C36 H36B 108
C36 C37 H37A 109.5
C36 C37 H37B 109.5
H37A C37 H37B 109.5
C36 C37 H37C 109.5
H37A C37 H37C 109.5
H37B C37 H37C 109.5

loop_
_geom_bond_atom_site_label_1
_geom_bond_atom_site_label_2
_geom_bond_distance
Pt1 C8 1.980(3)
Pt1 N1 2.037(2)
Pt1 O21 2.080(2)
Pt1 S1 2.2475(8)
S1 C30 1.744(3)
N1 C2 1.338(4)
N1 C6 1.365(3)
C2 C3 1.376(4)
C2 H2 0.95
C3 C4 1.379(4)
C3 H3 0.95
C4 C5 1.385(4)
C4 H4 0.95
C5 C6 1.392(4)
C5 H5 0.95
C6 C7 1.464(4)
C7 C12 1.399(4)
C7 C8 1.405(4)
C8 C9 1.406(4)
C9 C10 1.396(4)
C9 H9 0.95
C10 C11 1.390(4)
C10 C13 1.474(4)
C11 C12 1.380(4)
C11 H11 0.95
C12 H12 0.95
C13 O14 1.208(4)
C13 H13 0.95
O21 C22 1.268(3)
C22 N29 1.319(4)
C22 C23 1.495(4)
C23 C24 1.394(4)
C23 C28 1.399(4)
C24 C25 1.384(4)
C24 H24 0.95
C25 C26 1.386(5)
C25 H25 0.95
C26 C27 1.376(4)
C26 H26 0.95
C27 C28 1.388(4)
C27 H27 0.95
C28 H28 0.95
N29 C30 1.350(4)
C30 N31 1.338(4)
N31 C35 1.460(4)
N31 C32 1.472(3)
C32 C33 1.526(4)
C32 H32A 0.99
C32 H32B 0.99
C33 C34 1.505(4)
C33 H33A 0.99
C33 H33B 0.99
C34 H34A 0.98
C34 H34B 0.98
C34 H34C 0.98
C35 C36 1.528(4)
C35 H35A 0.99
C35 H35B 0.99
C36 C37 1.524(4)
C36 H36A 0.99
C36 H36B 0.99
C37 H37A 0.98
C37 H37B 0.98
C37 H37C 0.98

loop_
_geom_torsion_atom_site_label_1
_geom_torsion_atom_site_label_2
_geom_torsion_atom_site_label_3
_geom_torsion_atom_site_label_4
_geom_torsion
C8 Pt1 S1 C30 175.13(12)
O21 Pt1 S1 C30 -7.22(11)
C8 Pt1 N1 C2 -176.5(2)
O21 Pt1 N1 C2 6.3(2)
C8 Pt1 N1 C6 -0.5(2)
O21 Pt1 N1 C6 -177.7(2)
C6 N1 C2 C3 -0.6(4)
Pt1 N1 C2 C3 175.2(2)
N1 C2 C3 C4 -0.1(5)
C2 C3 C4 C5 0.9(5)
C3 C4 C5 C6 -1.0(5)
C2 N1 C6 C5 0.4(4)
Pt1 N1 C6 C5 -175.7(2)
C2 N1 C6 C7 178.3(2)
Pt1 N1 C6 C7 2.2(3)
C4 C5 C6 N1 0.4(4)
C4 C5 C6 C7 -177.2(3)
N1 C6 C7 C12 177.1(3)
C5 C6 C7 C12 -5.2(5)
N1 C6 C7 C8 -3.3(4)
C5 C6 C7 C8 174.4(3)
C12 C7 C8 C9 0.6(4)
C6 C7 C8 C9 -178.9(2)
C12 C7 C8 Pt1 -177.5(2)
C6 C7 C8 Pt1 3.0(3)
N1 Pt1 C8 C7 -1.4(2)
S1 Pt1 C8 C7 -178.3(2)
N1 Pt1 C8 C9 -179.2(3)
S1 Pt1 C8 C9 3.8(3)
C7 C8 C9 C10 0.4(4)
Pt1 C8 C9 C10 178.2(2)
C8 C9 C10 C11 -1.1(5)
C8 C9 C10 C13 178.1(3)
C9 C10 C11 C12 0.8(5)
C13 C10 C11 C12 -178.4(3)
C10 C11 C12 C7 0.2(5)
C8 C7 C12 C11 -0.9(5)
C6 C7 C12 C11 178.6(3)
C11 C10 C13 O14 3.0(5)
C9 C10 C13 O14 -176.2(3)
N1 Pt1 O21 C22 174.3(2)
S1 Pt1 O21 C22 -8.5(2)
Pt1 O21 C22 N29 18.6(4)
Pt1 O21 C22 C23 -164.72(18)
O21 C22 C23 C24 -11.0(4)
N29 C22 C23 C24 166.3(3)
O21 C22 C23 C28 170.0(3)
N29 C22 C23 C28 -12.8(4)
C28 C23 C24 C25 0.1(5)
C22 C23 C24 C25 -179.0(3)
C23 C24 C25 C26 -1.2(5)
C24 C25 C26 C27 1.1(5)
C25 C26 C27 C28 0.3(5)
C26 C27 C28 C23 -1.5(5)
C24 C23 C28 C27 1.3(4)
C22 C23 C28 C27 -179.7(3)
O21 C22 N29 C30 -6.1(5)
C23 C22 N29 C30 177.1(2)
C22 N29 C30 N31 167.3(3)
C22 N29 C30 S1 -16.5(4)
Pt1 S1 C30 N31 -163.89(18)
Pt1 S1 C30 N29 20.0(3)
N29 C30 N31 C35 -177.7(2)
S1 C30 N31 C35 5.7(3)
N29 C30 N31 C32 2.2(4)
S1 C30 N31 C32 -174.38(19)
C30 N31 C32 C33 -85.8(3)
C35 N31 C32 C33 94.2(3)
N31 C32 C33 C34 -179.1(3)
C30 N31 C35 C36 -88.8(3)
C32 N31 C35 C36 91.2(3)
N31 C35 C36 C37 -176.8(3)
